data_7156566
loop_
_publ_author_name
'Mistry, Anish'
'Knighton, Richard C.'
'Forshaw, Sam'
'Dualeh, Zakaria'
'Parker, Jeremy S.'
'Wills, Martin'

_publ_section_title
;
 Synthesis and cycloaddition reactions of strained alkynes derived from
 2,2'-dihydroxy-1,1'-biaryls.
;
_journal_issue 46
_journal_name_full 'Organic &amp; biomolecular chemistry'
_journal_page_first 8965
_journal_page_last 8975
_journal_paper_doi 10.1039/c8ob01768a
_journal_volume 16
_journal_year 2018
_chemical_formula_moiety 'C26 H19 B F2 N2 O3'
_chemical_formula_sum 'C26 H19 B F2 N2 O3'
_chemical_formula_weight 456.24
_space_group_crystal_system monoclinic
_space_group_IT_number 14
_space_group_name_Hall '-P 2ybc'
_space_group_name_H-M_alt 'P 1 21/c 1'
_symmetry_space_group_name_Hall '-P 2ybc'
_symmetry_space_group_name_H-M 'P 1 21/c 1'
_atom_sites_solution_hydrogens geom
_atom_sites_solution_primary dual
_audit_creation_date 2018-03-13
_audit_creation_method
;
Olex2 1.2
(compiled 2017.08.10 svn.r3458 for OlexSys, GUI svn.r5381)
;
_audit_update_record
;
2018-06-28 deposited with the CCDC.
2018-10-05 downloaded from the CCDC.
;
_cell_angle_alpha 90
_cell_angle_beta 104.5629(17)
_cell_angle_gamma 90
_cell_formula_units_Z 4
_cell_length_a 11.4282(2)
_cell_length_b 25.2193(4)
_cell_length_c 7.59768(13)
_cell_measurement_reflns_used 8515
_cell_measurement_temperature 150.00(10)
_cell_measurement_theta_max 78.0940
_cell_measurement_theta_min 4.3620
_cell_volume 2119.39(6)
_computing_cell_refinement 'CrysAlisPro 1.171.39.44a (Rigaku OD, 2018)'
_computing_data_collection 'CrysAlisPro 1.171.39.44a (Rigaku OD, 2018)'
_computing_data_reduction 'CrysAlisPro 1.171.39.44a (Rigaku OD, 2018)'
_computing_molecular_graphics 'Olex2 (Dolomanov et al., 2009)'
_computing_publication_material 'Olex2 (Dolomanov et al., 2009)'
_computing_structure_refinement 'ShelXL (Sheldrick, 2015)'
_computing_structure_solution 'ShelXT (Sheldrick, 2015)'
_diffrn_ambient_environment N~2~
_diffrn_ambient_temperature 150.00(10)
_diffrn_detector 'CCD plate'
_diffrn_detector_area_resol_mean 5.1417
_diffrn_detector_type Ruby
_diffrn_measured_fraction_theta_full 0.998
_diffrn_measured_fraction_theta_max 0.984
_diffrn_measurement_details
;
List of Runs (angles in degrees, time in seconds):

  # Type    Start    End  Width  t~exp~   \w     \q     \k     \f   Frames
#--------------------------------------------------------------------------
  1  \w   -116.00 -18.00   1.00    8.22    --  -42.09 -38.00  90.00   98
  2  \w    -67.00  32.00   1.00    8.22    --  -42.09  38.00  90.00   99
  3  \w     18.00  98.00   1.00    8.22    --   42.09-125.00-180.00   80
  4  \w     86.00 178.00   1.00   32.90    --  114.00  30.00   0.00   92
  5  \w     38.00 116.00   1.00   32.90    --  114.00-111.00 120.00   78
  6  \w     32.00 109.00   1.00   32.90    --  114.00 -95.00 150.00   77
  7  \w     88.00 178.00   1.00   32.90    --  114.00  45.00-120.00   90
  8  \w     86.00 178.00   1.00   32.90    --  114.00  30.00 -90.00   92
  9  \w     32.00 109.00   1.00   32.90    --  114.00 -95.00-180.00   77
 10  \w    100.00 178.00   1.00   32.90    --  114.00 111.00-120.00   78
 11  \w     41.00 140.00   1.00   32.90    --  114.00 -45.00 -60.00   99
 12  \w   -118.00 -56.00   1.00    8.22    --  -42.09 -77.00 -30.00   62
;
_diffrn_measurement_device 'four-circle diffractometer'
_diffrn_measurement_device_type 'Xcalibur, Ruby, Gemini'
_diffrn_measurement_method '\w scans'
_diffrn_orient_matrix_type 'CrysAlisPro convention (1999,Acta A55,543-557)'
_diffrn_orient_matrix_UB_11 0.0824372000
_diffrn_orient_matrix_UB_12 -0.0008890000
_diffrn_orient_matrix_UB_13 -0.1323021000
_diffrn_orient_matrix_UB_21 -0.1101447000
_diffrn_orient_matrix_UB_22 0.0110579000
_diffrn_orient_matrix_UB_23 -0.1602445000
_diffrn_orient_matrix_UB_31 0.0214593000
_diffrn_orient_matrix_UB_32 0.0600457000
_diffrn_orient_matrix_UB_33 0.0276162000
_diffrn_radiation_monochromator graphite
_diffrn_radiation_probe x-ray
_diffrn_radiation_type CuK\a
_diffrn_radiation_wavelength 1.54184
_diffrn_reflns_av_R_equivalents 0.0253
_diffrn_reflns_av_unetI/netI 0.0253
_diffrn_reflns_Laue_measured_fraction_full 0.998
_diffrn_reflns_Laue_measured_fraction_max 0.984
_diffrn_reflns_limit_h_max 14
_diffrn_reflns_limit_h_min -14
_diffrn_reflns_limit_k_max 31
_diffrn_reflns_limit_k_min -20
_diffrn_reflns_limit_l_max 9
_diffrn_reflns_limit_l_min -9
_diffrn_reflns_number 13289
_diffrn_reflns_point_group_measured_fraction_full 0.998
_diffrn_reflns_point_group_measured_fraction_max 0.984
_diffrn_reflns_theta_full 67.684
_diffrn_reflns_theta_max 78.493
_diffrn_reflns_theta_min 3.505
_diffrn_source 'fine-focus sealed X-ray tube'
_diffrn_source_type 'Enhance (Cu) X-ray Source'
_exptl_absorpt_coefficient_mu 0.877
_exptl_absorpt_correction_T_max 1.00000
_exptl_absorpt_correction_T_min 0.80232
_exptl_absorpt_correction_type multi-scan
_exptl_absorpt_process_details
;
CrysAlisPro 1.171.39.44a (Rigaku Oxford Diffraction, 2018)
Empirical absorption correction using spherical harmonics,
 implemented in SCALE3 ABSPACK scaling algorithm.
;
_exptl_crystal_density_diffrn 1.430
_exptl_crystal_description block
_exptl_crystal_F_000 944
_exptl_crystal_size_max 0.25
_exptl_crystal_size_mid 0.1
_exptl_crystal_size_min 0.1
_refine_diff_density_max 0.317
_refine_diff_density_min -0.192
_refine_diff_density_rms 0.039
_refine_ls_extinction_method none
_refine_ls_goodness_of_fit_ref 1.063
_refine_ls_hydrogen_treatment constr
_refine_ls_matrix_type full
_refine_ls_number_parameters 336
_refine_ls_number_reflns 4488
_refine_ls_number_restraints 141
_refine_ls_restrained_S_all 1.125
_refine_ls_R_factor_all 0.0449
_refine_ls_R_factor_gt 0.0424
_refine_ls_shift/su_max 0.001
_refine_ls_shift/su_mean 0.000
_refine_ls_structure_factor_coef Fsqd
_refine_ls_weighting_details 'w=1/[\s^2^(Fo^2^)+(0.0585P)^2^+0.6242P] where P=(Fo^2^+2Fc^2^)/3'
_refine_ls_weighting_scheme calc
_refine_ls_wR_factor_gt 0.1123
_refine_ls_wR_factor_ref 0.1148
_reflns_Friedel_coverage 0.000
_reflns_number_gt 4198
_reflns_number_total 4488
_reflns_threshold_expression 'I > 2\s(I)'
_cod_data_source_file c8ob01768a2.cif
_cod_data_source_block 026rck18
_cod_depositor_comments 'Adding full bibliography for 7156565--7156567.cif.'
_cod_database_code 7156566
_shelx_shelxl_version_number 2017/1
_chemical_oxdiff_formula C26H19BF2N2O3
_chemical_oxdiff_usercomment '026RCK18 red block 0.25 0.10 0.07 chcl3 Cu150K 4x4'
_shelx_space_group_comment
;
The symmetry employed for this shelxl refinement is uniquely defined
by the following loop, which should always be used as a source of
symmetry information in preference to the above space-group names.
They are only intended as comments.
;
_shelx_estimated_absorpt_t_max 0.917
_shelx_estimated_absorpt_t_min 0.811
_reflns_odcompleteness_completeness 99.77
_reflns_odcompleteness_iscentric 1
_reflns_odcompleteness_theta 71.98
_olex2_refinement_description
;
1. Fixed Uiso
 At 1.2 times of:
  All C(H) groups, All C(H,H) groups
 At 1.5 times of:
  All C(H,H,H) groups
2. Restrained distances
 N26-N30 \\sim N26-F28 \\sim N26-F29 \\sim N30-F28 \\sim N30-F29 \\sim F28-F29
 with sigma of 0.04
 B27-N26 \\sim B27-N30 \\sim B27-F28 \\sim B27-F29
 with sigma of 0.02
 N26-N30 \\sim F129-F128
 with sigma of 0.04
 B127-N26 \\sim B127-N30 \\sim B127-F129 \\sim B127-F128
 with sigma of 0.02
3. Uiso/Uaniso restraints and constraints
B27 \\sim F29 \\sim F28: within 2A with sigma of 0.04 and sigma for terminal
atoms of 0.08
F129 \\sim F128 \\sim B127 \\sim N30 \\sim N26: within 2A with sigma of 0.04
and sigma for terminal atoms of 0.08
F28 \\sim B27 \\sim F128 \\sim B127 \\sim F29 \\sim F129: within 2A with sigma
of 0.04 and sigma for terminal atoms of 0.08
B127 \\sim N26 \\sim N30: within 2A with sigma of 0.04 and sigma for terminal
atoms of 0.08
B127 \\sim N30 \\sim N26 \\sim C22 \\sim C34 \\sim B27: within 2A with sigma of
0.04 and sigma for terminal atoms of 0.08
4. Others
 Sof(F129)=Sof(B127)=Sof(F128)=1-FVAR(1)
 Sof(F28)=Sof(F29)=Sof(B27)=FVAR(1)
5.a Secondary CH2 refined with riding coordinates:
 C14(H14A,H14B), C17(H17A,H17B)
5.b Aromatic/amide H refined with riding coordinates:
 C12(H12), C10(H10), C5(H5), C4(H4), C23(H23), C2(H2), C33(H33), C3(H3),
 C25(H25), C32(H32), C24(H24), C31(H31)
5.c Idealised Me refined as rotating group:
 C20(H20A,H20B,H20C)
;
_olex2_submission_special_instructions 'No special instructions were received'
_oxdiff_exptl_absorpt_empirical_details
;
Empirical correction (ABSPACK) includes:
- Absorption correction using spherical harmonics
- Frame scaling
;
_oxdiff_exptl_absorpt_empirical_full_max 1.294
_oxdiff_exptl_absorpt_empirical_full_min 0.830

loop_
_space_group_symop_operation_xyz
'x, y, z'
'-x, y+1/2, -z+1/2'
'-x, -y, -z'
'x, -y-1/2, z-1/2'

loop_
_atom_site_label
_atom_site_type_symbol
_atom_site_fract_x
_atom_site_fract_y
_atom_site_fract_z
_atom_site_U_iso_or_equiv
_atom_site_adp_type
_atom_site_occupancy
_atom_site_site_symmetry_order
_atom_site_calc_flag
_atom_site_refinement_flags_posn
_atom_site_refinement_flags_adp
_atom_site_refinement_flags_occupancy
_atom_site_disorder_assembly
_atom_site_disorder_group
O18 O 0.18166(8) 0.69699(3) 0.61743(13) 0.0310(2) Uani 1 1 d . . . . .
O19 O 0.44727(9) 0.54824(4) 0.27104(13) 0.0343(2) Uani 1 1 d . . . . .
O13 O 0.21800(9) 0.55871(4) 0.28947(13) 0.0316(2) Uani 1 1 d . . . . .
N26 N 0.79055(10) 0.63131(5) 1.08181(16) 0.0330(3) Uani 1 1 d D U . . .
N30 N 0.66611(11) 0.71250(5) 1.04694(17) 0.0379(3) Uani 1 1 d D U . . .
C12 C 0.37713(11) 0.61213(5) 0.73543(17) 0.0276(3) Uani 1 1 d . . . . .
H12 H 0.359702 0.625634 0.839876 0.033 Uiso 1 1 calc R . . . .
C10 C 0.52387(11) 0.58679(5) 0.57179(17) 0.0280(3) Uani 1 1 d . . . . .
H10 H 0.603859 0.583566 0.565882 0.034 Uiso 1 1 calc R . . . .
C7 C 0.28228(11) 0.59505(5) 0.59180(17) 0.0266(2) Uani 1 1 d . . . . .
C9 C 0.43073(12) 0.56928(5) 0.42849(17) 0.0279(3) Uani 1 1 d . . . . .
F28 F 0.7506(3) 0.67206(12) 1.3444(2) 0.0574(9) Uani 0.630(9) 1 d D U P A 1
C22 C 0.70023(11) 0.60705(5) 0.94841(17) 0.0289(3) Uani 1 1 d . U . . .
C11 C 0.49646(11) 0.60939(5) 0.72572(17) 0.0272(3) Uani 1 1 d . . . . .
C8 C 0.30963(11) 0.57401(5) 0.43730(17) 0.0277(3) Uani 1 1 d . . . . .
C6 C 0.15647(11) 0.60194(5) 0.60960(16) 0.0272(3) Uani 1 1 d . . . . .
C21 C 0.59232(12) 0.63422(5) 0.86965(17) 0.0285(3) Uani 1 1 d . . . . .
C5 C 0.08385(12) 0.55836(5) 0.62295(18) 0.0307(3) Uani 1 1 d . . . . .
H5 H 0.111894 0.524338 0.609923 0.037 Uiso 1 1 calc R . . . .
C4 C -0.02934(12) 0.56495(6) 0.65531(19) 0.0342(3) Uani 1 1 d . . . . .
H4 H -0.076240 0.535522 0.665437 0.041 Uiso 1 1 calc R . . . .
C1 C 0.11086(11) 0.65277(5) 0.62675(17) 0.0283(3) Uani 1 1 d . . . . .
C23 C 0.73653(12) 0.55452(5) 0.92700(19) 0.0319(3) Uani 1 1 d . . . . .
H23 H 0.693469 0.529230 0.847409 0.038 Uiso 1 1 calc R . . . .
C34 C 0.57472(12) 0.68618(5) 0.92106(18) 0.0324(3) Uani 1 1 d . U . . .
C2 C -0.00304(12) 0.65969(6) 0.65665(19) 0.0338(3) Uani 1 1 d . . . . .
H2 H -0.032693 0.693635 0.665983 0.041 Uiso 1 1 calc R . . . .
C15 C 0.17646(13) 0.64918(6) 0.20936(18) 0.0349(3) Uani 1 1 d . . . . .
C14 C 0.19765(13) 0.59676(6) 0.14027(18) 0.0365(3) Uani 1 1 d . . . . .
H14A H 0.128153 0.586101 0.044617 0.044 Uiso 1 1 calc R . . . .
H14B H 0.267648 0.597938 0.089933 0.044 Uiso 1 1 calc R . . . .
C17 C 0.14983(14) 0.72349(5) 0.44266(19) 0.0357(3) Uani 1 1 d . . . . .
H17A H 0.201272 0.754207 0.445026 0.043 Uiso 1 1 calc R . . . .
H17B H 0.066558 0.735452 0.416286 0.043 Uiso 1 1 calc R . . . .
F29 F 0.8765(2) 0.71451(9) 1.2012(5) 0.0650(11) Uani 0.630(9) 1 d D U P A 1
C16 C 0.16533(13) 0.68625(5) 0.30139(19) 0.0349(3) Uani 1 1 d . . . . .
C33 C 0.48141(13) 0.72369(6) 0.85193(19) 0.0358(3) Uani 1 1 d . . . . .
H33 H 0.409079 0.717135 0.766079 0.043 Uiso 1 1 calc R . . . .
C20 C 0.56848(14) 0.54349(6) 0.2550(2) 0.0382(3) Uani 1 1 d . . . . .
H20A H 0.568216 0.528404 0.138845 0.057 Uiso 1 1 calc GR . . . .
H20B H 0.613455 0.520944 0.349923 0.057 Uiso 1 1 calc GR . . . .
H20C H 0.605385 0.577927 0.265263 0.057 Uiso 1 1 calc GR . . . .
C3 C -0.07240(12) 0.61564(6) 0.6725(2) 0.0368(3) Uani 1 1 d . . . . .
H3 H -0.148164 0.620109 0.694832 0.044 Uiso 1 1 calc R . . . .
C25 C 0.87853(13) 0.59557(6) 1.1412(2) 0.0373(3) Uani 1 1 d . . . . .
H25 H 0.948981 0.601672 1.231536 0.045 Uiso 1 1 calc R . . . .
C32 C 0.51778(15) 0.77121(6) 0.9352(2) 0.0418(3) Uani 1 1 d . . . . .
H32 H 0.474829 0.802911 0.916995 0.050 Uiso 1 1 calc R . . . .
C24 C 0.84873(13) 0.54784(6) 1.0474(2) 0.0377(3) Uani 1 1 d . . . . .
H24 H 0.895563 0.517216 1.062923 0.045 Uiso 1 1 calc R . . . .
C31 C 0.63227(15) 0.76289(6) 1.0531(2) 0.0426(3) Uani 1 1 d . . . . .
H31 H 0.678183 0.788938 1.125604 0.051 Uiso 1 1 calc R . . . .
B27 B 0.7773(4) 0.68465(18) 1.1802(6) 0.0377(10) Uani 0.630(9) 1 d D U P A 1
F129 F 0.8823(4) 0.71783(15) 1.0626(18) 0.099(3) Uani 0.370(9) 1 d D U P A 2
B127 B 0.7917(9) 0.6900(4) 1.1229(14) 0.063(3) Uani 0.370(9) 1 d D U P A 2
F128 F 0.8147(8) 0.6979(3) 1.3126(9) 0.109(5) Uani 0.370(9) 1 d D U P A 2

loop_
_atom_site_aniso_label
_atom_site_aniso_U_11
_atom_site_aniso_U_22
_atom_site_aniso_U_33
_atom_site_aniso_U_23
_atom_site_aniso_U_13
_atom_site_aniso_U_12
O18 0.0322(5) 0.0270(4) 0.0314(5) -0.0002(3) 0.0037(4) -0.0025(3)
O19 0.0353(5) 0.0385(5) 0.0306(5) -0.0075(4) 0.0112(4) -0.0010(4)
O13 0.0319(5) 0.0321(5) 0.0289(4) -0.0045(4) 0.0039(4) -0.0033(4)
N26 0.0259(5) 0.0394(6) 0.0318(5) 0.0001(5) 0.0037(4) -0.0017(4)
N30 0.0351(6) 0.0370(6) 0.0388(6) -0.0097(5) 0.0043(5) -0.0017(5)
C12 0.0298(6) 0.0274(6) 0.0255(6) 0.0003(4) 0.0069(5) 0.0016(5)
C10 0.0264(6) 0.0269(6) 0.0317(6) 0.0015(5) 0.0090(5) 0.0010(4)
C7 0.0274(6) 0.0243(5) 0.0279(6) 0.0023(4) 0.0065(5) 0.0005(4)
C9 0.0332(6) 0.0243(6) 0.0273(6) -0.0001(4) 0.0097(5) 0.0006(5)
F28 0.0667(16) 0.0702(15) 0.0280(8) -0.0068(8) -0.0017(8) 0.0223(12)
C22 0.0261(6) 0.0325(6) 0.0282(6) 0.0009(5) 0.0073(5) -0.0038(5)
C11 0.0279(6) 0.0262(6) 0.0265(6) 0.0015(4) 0.0050(5) 0.0005(4)
C8 0.0298(6) 0.0242(6) 0.0276(6) -0.0005(4) 0.0046(5) -0.0016(4)
C6 0.0267(6) 0.0308(6) 0.0232(5) 0.0002(4) 0.0047(4) -0.0003(5)
C21 0.0277(6) 0.0319(6) 0.0269(6) 0.0006(5) 0.0085(5) -0.0017(5)
C5 0.0325(6) 0.0293(6) 0.0296(6) 0.0002(5) 0.0066(5) -0.0021(5)
C4 0.0318(7) 0.0370(7) 0.0334(7) 0.0008(5) 0.0075(5) -0.0075(5)
C1 0.0281(6) 0.0294(6) 0.0255(6) -0.0007(5) 0.0033(4) -0.0012(5)
C23 0.0300(6) 0.0326(6) 0.0339(6) 0.0036(5) 0.0095(5) -0.0009(5)
C34 0.0306(6) 0.0348(7) 0.0298(6) -0.0037(5) 0.0039(5) -0.0012(5)
C2 0.0305(6) 0.0343(7) 0.0352(7) -0.0018(5) 0.0057(5) 0.0049(5)
C15 0.0351(7) 0.0385(7) 0.0281(6) 0.0047(5) 0.0026(5) -0.0007(5)
C14 0.0387(7) 0.0429(7) 0.0256(6) -0.0025(5) 0.0040(5) 0.0018(6)
C17 0.0422(8) 0.0276(6) 0.0349(7) 0.0032(5) 0.0054(6) 0.0007(5)
F29 0.0354(10) 0.0450(10) 0.100(3) -0.0154(12) -0.0098(12) -0.0093(7)
C16 0.0383(7) 0.0330(6) 0.0304(6) 0.0060(5) 0.0032(5) -0.0023(5)
C33 0.0374(7) 0.0355(7) 0.0330(7) -0.0021(5) 0.0063(5) 0.0038(6)
C20 0.0402(7) 0.0422(7) 0.0371(7) -0.0041(6) 0.0189(6) -0.0011(6)
C3 0.0266(6) 0.0466(8) 0.0377(7) 0.0008(6) 0.0093(5) 0.0011(6)
C25 0.0282(6) 0.0478(8) 0.0340(7) 0.0053(6) 0.0041(5) 0.0004(6)
C32 0.0470(8) 0.0344(7) 0.0435(8) -0.0056(6) 0.0104(6) 0.0051(6)
C24 0.0343(7) 0.0385(7) 0.0397(7) 0.0091(6) 0.0080(6) 0.0046(5)
C31 0.0453(8) 0.0365(7) 0.0451(8) -0.0119(6) 0.0099(6) -0.0026(6)
B27 0.0329(16) 0.0430(16) 0.028(2) -0.0158(15) -0.0086(15) 0.0044(12)
F129 0.0412(19) 0.0429(18) 0.211(10) 0.002(3) 0.027(3) -0.0087(13)
B127 0.053(5) 0.079(6) 0.046(6) -0.031(4) -0.010(4) 0.012(4)
F128 0.103(6) 0.113(6) 0.075(4) -0.049(4) -0.044(4) 0.052(6)

loop_
_atom_type_symbol
_atom_type_description
_atom_type_scat_dispersion_real
_atom_type_scat_dispersion_imag
_atom_type_scat_source
C C 0.0181 0.0091 'International Tables Vol C Tables 4.2.6.8 and 6.1.1.4'
H H 0.0000 0.0000 'International Tables Vol C Tables 4.2.6.8 and 6.1.1.4'
B B 0.0090 0.0039 'International Tables Vol C Tables 4.2.6.8 and 6.1.1.4'
F F 0.0727 0.0534 'International Tables Vol C Tables 4.2.6.8 and 6.1.1.4'
N N 0.0311 0.0180 'International Tables Vol C Tables 4.2.6.8 and 6.1.1.4'
O O 0.0492 0.0322 'International Tables Vol C Tables 4.2.6.8 and 6.1.1.4'

loop_
_geom_angle_atom_site_label_1
_geom_angle_atom_site_label_2
_geom_angle_atom_site_label_3
_geom_angle
C1 O18 C17 113.67(10)
C9 O19 C20 117.35(11)
C8 O13 C14 112.80(10)
C22 N26 B27 125.61(19)
C22 N26 B127 123.1(4)
C25 N26 C22 107.78(12)
C25 N26 B27 124.84(19)
C25 N26 B127 128.4(4)
C34 N30 B27 124.91(19)
C34 N30 B127 123.9(4)
C31 N30 C34 107.70(12)
C31 N30 B27 126.60(19)
C31 N30 B127 126.8(4)
C7 C12 H12 119.2
C11 C12 H12 119.2
C11 C12 C7 121.54(12)
C9 C10 H10 120.2
C9 C10 C11 119.59(12)
C11 C10 H10 120.2
C12 C7 C6 118.05(11)
C8 C7 C12 118.72(12)
C8 C7 C6 123.20(11)
O19 C9 C10 124.25(12)
O19 C9 C8 115.42(11)
C10 C9 C8 120.30(11)
N26 C22 C21 120.37(12)
N26 C22 C23 108.12(11)
C21 C22 C23 131.36(12)
C12 C11 C10 119.52(11)
C12 C11 C21 119.71(11)
C10 C11 C21 120.57(11)
O13 C8 C7 120.38(11)
O13 C8 C9 119.35(11)
C7 C8 C9 120.25(11)
C5 C6 C7 121.37(11)
C5 C6 C1 118.11(12)
C1 C6 C7 120.36(11)
C22 C21 C11 121.06(12)
C34 C21 C22 120.72(12)
C34 C21 C11 118.18(11)
C6 C5 H5 119.4
C4 C5 C6 121.12(12)
C4 C5 H5 119.4
C5 C4 H4 120.1
C5 C4 C3 119.74(12)
C3 C4 H4 120.1
O18 C1 C6 119.61(11)
C2 C1 O18 119.30(11)
C2 C1 C6 121.08(12)
C22 C23 H23 126.6
C24 C23 C22 106.76(12)
C24 C23 H23 126.6
N30 C34 C21 120.19(12)
N30 C34 C33 107.42(12)
C21 C34 C33 131.89(12)
C1 C2 H2 120.2
C3 C2 C1 119.57(13)
C3 C2 H2 120.2
C16 C15 C14 165.61(14)
O13 C14 C15 108.89(11)
O13 C14 H14A 109.9
O13 C14 H14B 109.9
C15 C14 H14A 109.9
C15 C14 H14B 109.9
H14A C14 H14B 108.3
O18 C17 H17A 109.9
O18 C17 H17B 109.9
O18 C17 C16 109.02(11)
H17A C17 H17B 108.3
C16 C17 H17A 109.9
C16 C17 H17B 109.9
C15 C16 C17 168.12(14)
C34 C33 H33 126.3
C32 C33 C34 107.39(13)
C32 C33 H33 126.3
O19 C20 H20A 109.5
O19 C20 H20B 109.5
O19 C20 H20C 109.5
H20A C20 H20B 109.5
H20A C20 H20C 109.5
H20B C20 H20C 109.5
C4 C3 H3 119.8
C2 C3 C4 120.36(13)
C2 C3 H3 119.8
N26 C25 H25 125.0
N26 C25 C24 109.96(12)
C24 C25 H25 125.0
C33 C32 H32 126.6
C33 C32 C31 106.84(13)
C31 C32 H32 126.6
C23 C24 C25 107.37(13)
C23 C24 H24 126.3
C25 C24 H24 126.3
N30 C31 C32 110.64(13)
N30 C31 H31 124.7
C32 C31 H31 124.7
N26 B27 N30 103.6(2)
F28 B27 N26 107.5(3)
F28 B27 N30 110.7(3)
F29 B27 N26 111.1(3)
F29 B27 N30 110.4(3)
F29 B27 F28 113.1(3)
N26 B127 N30 109.2(6)
F129 B127 N26 112.7(6)
F129 B127 N30 113.0(7)
F128 B127 N26 109.8(7)
F128 B127 N30 104.6(6)
F128 B127 F129 107.2(8)

loop_
_geom_bond_atom_site_label_1
_geom_bond_atom_site_label_2
_geom_bond_distance
O18 C1 1.3901(15)
O18 C17 1.4488(16)
O19 C9 1.3645(15)
O19 C20 1.4260(17)
O13 C8 1.3840(15)
O13 C14 1.4585(17)
N26 C22 1.3932(17)
N26 C25 1.3411(19)
N26 B27 1.565(4)
N26 B127 1.513(10)
N30 C34 1.3942(17)
N30 C31 1.333(2)
N30 B27 1.577(5)
N30 B127 1.515(10)
C12 H12 0.9300
C12 C7 1.3986(17)
C12 C11 1.3858(18)
C10 H10 0.9300
C10 C9 1.3895(18)
C10 C11 1.4054(18)
C7 C8 1.3935(18)
C7 C6 1.4878(17)
C9 C8 1.4073(18)
F28 B27 1.394(5)
C22 C21 1.4062(18)
C22 C23 1.4097(19)
C11 C21 1.4784(17)
C6 C5 1.3960(18)
C6 C1 1.4022(18)
C21 C34 1.3964(19)
C5 H5 0.9300
C5 C4 1.386(2)
C4 H4 0.9300
C4 C3 1.388(2)
C1 C2 1.3875(19)
C23 H23 0.9300
C23 C24 1.3855(19)
C34 C33 1.4233(19)
C2 H2 0.9300
C2 C3 1.387(2)
C15 C14 1.465(2)
C15 C16 1.193(2)
C14 H14A 0.9700
C14 H14B 0.9700
C17 H17A 0.9700
C17 H17B 0.9700
C17 C16 1.470(2)
F29 B27 1.336(5)
C33 H33 0.9300
C33 C32 1.370(2)
C20 H20A 0.9600
C20 H20B 0.9600
C20 H20C 0.9600
C3 H3 0.9300
C25 H25 0.9300
C25 C24 1.397(2)
C32 H32 0.9300
C32 C31 1.403(2)
C24 H24 0.9300
C31 H31 0.9300
F129 B127 1.419(10)
B127 F128 1.413(9)
